data_2212235
loop_
_publ_author_name
'Siero\'n, Les\/law'

_publ_section_title
;
 1,2,4-Triazolium bromide
;
_journal_coeditor_code HK2192
_journal_issue 2
_journal_name_full 'Acta Crystallographica Section E'
_journal_page_first o904
_journal_page_last o905
_journal_paper_doi 10.1107/S1600536807003108
_journal_volume 63
_journal_year 2007
_chemical_formula_iupac 'C2 H4 N3 +, Br -'
_chemical_formula_moiety 'C2 H4 N3 +, Br -'
_chemical_formula_sum 'C2 H4 Br N3'
_chemical_formula_weight 149.98
_chemical_name_systematic
;
1,2,4-triazolium bromide
;
_space_group_IT_number 14
_symmetry_cell_setting monoclinic
_symmetry_space_group_name_Hall '-P 2ybc'
_symmetry_space_group_name_H-M 'P 1 21/c 1'
_atom_sites_solution_hydrogens difmap
_atom_sites_solution_primary direct
_atom_sites_solution_secondary direct
_cell_angle_alpha 90
_cell_angle_beta 102.411(7)
_cell_angle_gamma 90
_cell_formula_units_Z 4
_cell_length_a 4.9158(3)
_cell_length_b 10.3166(6)
_cell_length_c 9.8656(6)
_cell_measurement_reflns_used 2196
_cell_measurement_temperature 291
_cell_measurement_theta_max 31.33
_cell_measurement_theta_min 2.88
_cell_volume 488.64(5)
_computing_cell_refinement 'CrysAlis RED (Oxford Diffraction, 2006)'
_computing_data_collection 'CrysAlis CCD (Oxford Diffraction, 2006)'
_computing_data_reduction 'CrysAlis RED'
_computing_molecular_graphics 'SHELXTL and MERCURY (Macrae <i>et al.</i>,  2006)'
_computing_publication_material 'PLATON (Spek, 2003)'
_computing_structure_refinement 'SHELXTL (Sheldrick, 2003)'
_computing_structure_solution 'SHELXS97 (Sheldrick, 1997)'
_diffrn_ambient_temperature 291
_diffrn_detector_area_resol_mean 8.2356
_diffrn_measured_fraction_theta_full 0.991
_diffrn_measured_fraction_theta_max 0.991
_diffrn_measurement_device 'Kuma KM-4 CCD'
_diffrn_measurement_method \w
_diffrn_radiation_monochromator graphite
_diffrn_radiation_type MoK\a
_diffrn_radiation_wavelength 0.71073
_diffrn_reflns_av_R_equivalents 0.0151
_diffrn_reflns_av_sigmaI/netI 0.0104
_diffrn_reflns_limit_h_max 5
_diffrn_reflns_limit_h_min -5
_diffrn_reflns_limit_k_max 12
_diffrn_reflns_limit_k_min -12
_diffrn_reflns_limit_l_max 10
_diffrn_reflns_limit_l_min -11
_diffrn_reflns_number 3233
_diffrn_reflns_reduction_process
;
;
_diffrn_reflns_theta_full 25.02
_diffrn_reflns_theta_max 25.02
_diffrn_reflns_theta_min 2.89
_diffrn_standards_number 0
_exptl_absorpt_coefficient_mu 8.255
_exptl_absorpt_correction_T_max 0.192
_exptl_absorpt_correction_T_min 0.035
_exptl_absorpt_correction_type multi-scan
_exptl_absorpt_process_details '(CrysAlis RED; Oxford Diffraction, 2006)'
_exptl_crystal_colour colorless
_exptl_crystal_density_diffrn 2.039
_exptl_crystal_density_method 'Not measured'
_exptl_crystal_description Prism
_exptl_crystal_F_000 288
_exptl_crystal_size_max 0.55
_exptl_crystal_size_mid 0.25
_exptl_crystal_size_min 0.20
_refine_diff_density_max 0.388
_refine_diff_density_min -0.219
_refine_ls_extinction_coef 0.0307(18)
_refine_ls_extinction_expression FC^*^=KFC[1+0.001XFC^2^\L^3^/SIN(2\Q)]^-1/4^
_refine_ls_extinction_method SHELXTL
_refine_ls_goodness_of_fit_ref 1.086
_refine_ls_hydrogen_treatment refall
_refine_ls_matrix_type full
_refine_ls_number_parameters 72
_refine_ls_number_reflns 851
_refine_ls_number_restraints 0
_refine_ls_restrained_S_all 1.086
_refine_ls_R_factor_all 0.0173
_refine_ls_R_factor_gt 0.0159
_refine_ls_shift/su_max 0.001
_refine_ls_shift/su_mean 0.000
_refine_ls_structure_factor_coef Fsqd
_refine_ls_weighting_details 'calc w=1/[\s^2^(Fo^2^)+(0.0291P)^2^+0.045P] where P=(Fo^2^+2Fc^2^)/3'
_refine_ls_weighting_scheme calc
_refine_ls_wR_factor_gt 0.0411
_refine_ls_wR_factor_ref 0.0416
_reflns_number_gt 792
_reflns_number_total 851
_reflns_threshold_expression I>2\s(I)
_cod_data_source_file hk2192.cif
_cod_data_source_block I
_cod_original_sg_symbol_H-M 'P 21/c'
_cod_database_code 2212235
_cod_database_fobs_code 2212235

loop_
_symmetry_equiv_pos_site_id
_symmetry_equiv_pos_as_xyz
1 x,y,z
2 -x,1/2+y,1/2-z
3 -x,-y,-z
4 x,1/2-y,1/2+z

loop_
_atom_site_type_symbol
_atom_site_label
_atom_site_fract_x
_atom_site_fract_y
_atom_site_fract_z
_atom_site_U_iso_or_equiv
_atom_site_adp_type
_atom_site_calc_flag
_atom_site_occupancy
Br Br 0.02978(3) 0.439699(16) 0.707333(18) 0.03174(13) Uani d 1
N N1 0.3770(4) 0.30414(16) 0.49670(17) 0.0334(4) Uani d 1
H H1 0.258(5) 0.361(3) 0.519(3) 0.058(7) Uiso d 1
N N2 0.4859(4) 0.19801(18) 0.57094(18) 0.0429(4) Uani d 1
C C3 0.6594(5) 0.1523(2) 0.5002(2) 0.0380(5) Uani d 1
H H3 0.766(5) 0.081(2) 0.526(3) 0.047(7) Uiso d 1
N N4 0.6625(3) 0.22452(15) 0.38778(18) 0.0316(4) Uani d 1
H H4 0.747(4) 0.2052(19) 0.324(2) 0.037(6) Uiso d 1
C C5 0.4829(4) 0.3200(2) 0.3866(2) 0.0334(4) Uani d 1
H H5 0.428(4) 0.387(3) 0.317(2) 0.045(6) Uiso d 1

loop_
_atom_site_aniso_label
_atom_site_aniso_U_11
_atom_site_aniso_U_22
_atom_site_aniso_U_33
_atom_site_aniso_U_12
_atom_site_aniso_U_13
_atom_site_aniso_U_23
Br 0.03490(16) 0.03304(16) 0.03135(17) 0.00052(6) 0.01611(10) 0.00083(6)
N1 0.0353(8) 0.0357(9) 0.0322(9) 0.0025(7) 0.0140(7) -0.0062(7)
N2 0.0585(11) 0.0429(10) 0.0321(9) 0.0030(8) 0.0203(8) 0.0063(8)
C3 0.0465(11) 0.0336(10) 0.0351(11) 0.0083(9) 0.0115(9) 0.0006(8)
N4 0.0349(8) 0.0372(9) 0.0262(9) 0.0027(7) 0.0142(7) -0.0050(7)
C5 0.0377(10) 0.0355(10) 0.0277(10) 0.0012(8) 0.0085(8) -0.0001(9)

loop_
_atom_type_symbol
_atom_type_description
_atom_type_scat_dispersion_real
_atom_type_scat_dispersion_imag
_atom_type_scat_source
N N 0.0061 0.0033 'International Tables Vol C Tables 4.2.6.8 and 6.1.1.4'
Br Br -0.2901 2.4595 'International Tables Vol C Tables 4.2.6.8 and 6.1.1.4'
H H 0.0000 0.0000 'International Tables Vol C Tables 4.2.6.8 and 6.1.1.4'
C C 0.0033 0.0016 'International Tables Vol C Tables 4.2.6.8 and 6.1.1.4'

loop_
_geom_angle_atom_site_label_1
_geom_angle_atom_site_label_2
_geom_angle_atom_site_label_3
_geom_angle
_geom_angle_publ_flag
N2 N1 C5 111.45(18) yes
N1 N2 C3 103.29(17) yes
C3 N4 C5 107.18(18) yes
C5 N1 H1 121.2(16) no
N2 N1 H1 127.3(16) no
C3 N4 H4 125.1(14) no
C5 N4 H4 127.2(14) no
N2 C3 N4 111.61(18) yes
N1 C5 N4 106.47(18) yes
N2 C3 H3 123.5(16) no
N4 C3 H3 124.9(16) no
N1 C5 H5 125.1(14) no
N4 C5 H5 128.4(14) no

loop_
_geom_bond_atom_site_label_1
_geom_bond_atom_site_label_2
_geom_bond_distance
_geom_bond_publ_flag
N1 N2 1.361(3) yes
N1 C5 1.311(3) yes
N2 C3 1.301(3) yes
N4 C3 1.338(3) yes
N4 C5 1.321(3) yes
N1 H1 0.89(3) no
N4 H4 0.85(2) no
C3 H3 0.90(2) no
C5 H5 0.97(2) no

loop_
_geom_hbond_atom_site_label_D
_geom_hbond_atom_site_label_H
_geom_hbond_atom_site_label_A
_geom_hbond_site_symmetry_A
_geom_hbond_distance_DH
_geom_hbond_distance_HA
_geom_hbond_distance_DA
_geom_hbond_angle_DHA
_geom_hbond_publ_flag
N1 H1 Br . 0.89(3) 2.51(3) 3.273(2) 145(2) yes
N4 H4 Br 4_654 0.85(2) 2.49(2) 3.268(2) 154(2) yes
C3 H3 Br 2_646 0.90(2) 2.99(2) 3.685(2) 135(2) yes
C5 H5 Br 3_566 0.97(2) 2.84(2) 3.515(2) 127(2) yes

loop_
_cod_related_entry_id
_cod_related_entry_database
_cod_related_entry_code
1 ChemSpider 15715484
